data_7004659
loop_
_publ_author_name
'Zabula, Alexander V.'
'Pape, Tania'
'Hepp, Alexander'
'Hahn, F. Ekkehardt'

_publ_section_title
;
 Coordination chemistry of bisstannylenes with platinum(0)
;
_journal_issue 43
_journal_name_full 'Dalton Transactions'
_journal_page_first 5886
_journal_page_last 5890
_journal_paper_doi 10.1039/b809878f
_journal_year 2008
_chemical_formula_sum 'C84.5 H89 N4 O P3 Pt Sn2'
_chemical_formula_weight 1701.98
_chemical_name_systematic
;
?
;
_space_group_IT_number 14
_symmetry_cell_setting monoclinic
_symmetry_space_group_name_Hall '-P 2yn'
_symmetry_space_group_name_H-M 'P 1 21/n 1'
_atom_sites_solution_hydrogens geom
_atom_sites_solution_primary direct
_atom_sites_solution_secondary difmap
_audit_creation_method SHELXL-97
_cell_angle_alpha 90.00
_cell_angle_beta 91.032(8)
_cell_angle_gamma 90.00
_cell_formula_units_Z 4
_cell_length_a 14.338(4)
_cell_length_b 20.062(6)
_cell_length_c 25.694(8)
_cell_measurement_reflns_used 900
_cell_measurement_temperature 153(2)
_cell_measurement_theta_max 22.5
_cell_measurement_theta_min 1
_cell_volume 7390(4)
_computing_cell_refinement 'SAINT (Bruker AXS, 2000)'
_computing_data_collection 'SMART (Bruker AXS, 2000)'
_computing_data_reduction 'SAINT,SADABS (Bruker AXS, 2000)'
_computing_molecular_graphics
;
ORTEP3,L.J. Farrugia, J. Appl. Cryst. (1997) 30, 565
;
_computing_structure_refinement 'SHELXL-97 (Sheldrick, 1997)'
_computing_structure_solution 'SHELXS-97 (Sheldrick, 1990)'
_diffrn_ambient_temperature 153(2)
_diffrn_detector_area_resol_mean 80
_diffrn_measured_fraction_theta_full 1.000
_diffrn_measured_fraction_theta_max 1.000
_diffrn_measurement_device_type 'CCD area detector'
_diffrn_measurement_method 'Omega and Phi scans'
_diffrn_radiation_monochromator graphite
_diffrn_radiation_source 'rotating anode'
_diffrn_radiation_type MoK\a
_diffrn_radiation_wavelength 0.71073
_diffrn_reflns_av_R_equivalents 0.1025
_diffrn_reflns_av_sigmaI/netI 0.0806
_diffrn_reflns_limit_h_max 16
_diffrn_reflns_limit_h_min -16
_diffrn_reflns_limit_k_max 22
_diffrn_reflns_limit_k_min -22
_diffrn_reflns_limit_l_max 28
_diffrn_reflns_limit_l_min -28
_diffrn_reflns_number 51963
_diffrn_reflns_theta_full 23.50
_diffrn_reflns_theta_max 23.50
_diffrn_reflns_theta_min 1.29
_exptl_absorpt_coefficient_mu 2.673
_exptl_absorpt_correction_T_max 0.9241
_exptl_absorpt_correction_T_min 0.7397
_exptl_absorpt_correction_type multi-scan
_exptl_absorpt_process_details
;
Corrections were done with the SADABS program, utilizing the none merged
raw data obtained from the integration process. Integration and final cell
refinement were done with SAINT.

SADABS reports ratio of Tmin/Tmax = 0.812557

;
_exptl_crystal_colour 'dark red'
_exptl_crystal_density_diffrn 1.530
_exptl_crystal_density_method 'not measured'
_exptl_crystal_description 'transparent plates'
_exptl_crystal_F_000 3420
_exptl_crystal_size_max 0.12
_exptl_crystal_size_mid 0.08
_exptl_crystal_size_min 0.03
_refine_diff_density_max 1.237
_refine_diff_density_min -0.728
_refine_diff_density_rms 0.120
_refine_ls_extinction_method none
_refine_ls_goodness_of_fit_ref 0.982
_refine_ls_hydrogen_treatment noref
_refine_ls_matrix_type full
_refine_ls_number_parameters 873
_refine_ls_number_reflns 10931
_refine_ls_number_restraints 0
_refine_ls_restrained_S_all 0.982
_refine_ls_R_factor_all 0.0741
_refine_ls_R_factor_gt 0.0427
_refine_ls_shift/su_max 0.002
_refine_ls_shift/su_mean 0.000
_refine_ls_structure_factor_coef Fsqd
_refine_ls_weighting_details 'calc w=1/[\s^2^(Fo^2^)+(0.0308P)^2^+0.0000P] where P=(Fo^2^+2Fc^2^)/3'
_refine_ls_weighting_scheme calc
_refine_ls_wR_factor_gt 0.0789
_refine_ls_wR_factor_ref 0.0897
_reflns_number_gt 7786
_reflns_number_total 10931
_reflns_threshold_expression >2sigma(I)
_cod_data_source_file b809878f.txt
_cod_data_source_block complex-3
_cod_original_sg_symbol_H-M P2(1)/n
_cod_original_formula_sum 'C84.50 H89 N4 O P3 Pt Sn2'
_cod_database_code 7004659

loop_
_symmetry_equiv_pos_as_xyz
'x, y, z'
'-x+1/2, y+1/2, -z+1/2'
'-x, -y, -z'
'x-1/2, -y-1/2, z-1/2'

loop_
_atom_site_label
_atom_site_type_symbol
_atom_site_fract_x
_atom_site_fract_y
_atom_site_fract_z
_atom_site_U_iso_or_equiv
_atom_site_adp_type
_atom_site_occupancy
_atom_site_symmetry_multiplicity
_atom_site_calc_flag
_atom_site_refinement_flags
_atom_site_disorder_assembly
_atom_site_disorder_group
Pt1 Pt 0.927858(19) 0.266214(13) 0.629260(11) 0.02404(9) Uani 1 1 d . . .
Sn1 Sn 0.88482(3) 0.27511(2) 0.725815(18) 0.02388(13) Uani 1 1 d . . .
Sn2 Sn 1.08378(3) 0.20798(2) 0.65319(2) 0.02917(14) Uani 1 1 d . . .
N1 N 0.7666(4) 0.2791(3) 0.7703(2) 0.0278(14) Uani 1 1 d . . .
N2 N 0.9235(4) 0.2111(3) 0.7855(2) 0.0295(15) Uani 1 1 d . . .
N3 N 1.0716(4) 0.1126(3) 0.6823(2) 0.0271(14) Uani 1 1 d . . .
N4 N 1.1854(4) 0.1583(3) 0.6123(2) 0.0316(15) Uani 1 1 d . . .
C1 C 0.7792(5) 0.2506(3) 0.8195(3) 0.0309(18) Uani 1 1 d . . .
C2 C 0.8642(5) 0.2157(3) 0.8281(3) 0.0279(18) Uani 1 1 d . . .
C3 C 0.8844(6) 0.1911(3) 0.8773(3) 0.037(2) Uani 1 1 d . . .
H3 H 0.9421 0.1688 0.8834 0.045 Uiso 1 1 calc R . .
C4 C 0.8229(7) 0.1981(4) 0.9178(3) 0.047(2) Uani 1 1 d . . .
H4 H 0.8380 0.1807 0.9513 0.056 Uiso 1 1 calc R . .
C5 C 0.7403(6) 0.2302(4) 0.9090(3) 0.050(2) Uani 1 1 d . . .
H5 H 0.6973 0.2343 0.9365 0.060 Uiso 1 1 calc R . .
C6 C 0.7182(5) 0.2569(4) 0.8607(3) 0.041(2) Uani 1 1 d . . .
H6 H 0.6608 0.2797 0.8556 0.050 Uiso 1 1 calc R . .
C7 C 1.0145(5) 0.1790(3) 0.7907(3) 0.0326(19) Uani 1 1 d . . .
H7A H 1.0372 0.1848 0.8270 0.039 Uiso 1 1 calc R . .
H7B H 1.0585 0.2027 0.7679 0.039 Uiso 1 1 calc R . .
C8 C 1.0184(5) 0.1038(3) 0.7773(3) 0.0321(19) Uani 1 1 d . . .
C9 C 0.9436(5) 0.0640(4) 0.8056(3) 0.047(2) Uani 1 1 d . . .
H9A H 0.9491 0.0167 0.7967 0.070 Uiso 1 1 calc R . .
H9B H 0.8817 0.0802 0.7950 0.070 Uiso 1 1 calc R . .
H9C H 0.9521 0.0696 0.8433 0.070 Uiso 1 1 calc R . .
C10 C 1.1142(5) 0.0788(4) 0.7929(3) 0.054(2) Uani 1 1 d . . .
H10A H 1.1237 0.0842 0.8305 0.080 Uiso 1 1 calc R . .
H10B H 1.1616 0.1045 0.7745 0.080 Uiso 1 1 calc R . .
H10C H 1.1196 0.0316 0.7837 0.080 Uiso 1 1 calc R . .
C11 C 0.9976(5) 0.0939(3) 0.7184(3) 0.0324(19) Uani 1 1 d . . .
H11A H 0.9824 0.0463 0.7126 0.039 Uiso 1 1 calc R . .
H11B H 0.9411 0.1200 0.7092 0.039 Uiso 1 1 calc R . .
C12 C 1.1267(5) 0.0651(4) 0.6590(3) 0.0329(19) Uani 1 1 d . . .
C13 C 1.1884(5) 0.0899(4) 0.6199(3) 0.0350(19) Uani 1 1 d . . .
C14 C 1.2406(5) 0.0447(4) 0.5927(3) 0.040(2) Uani 1 1 d . . .
H14 H 1.2815 0.0609 0.5669 0.048 Uiso 1 1 calc R . .
C15 C 1.2363(6) -0.0227(4) 0.6010(3) 0.045(2) Uani 1 1 d . . .
H15 H 1.2723 -0.0524 0.5808 0.054 Uiso 1 1 calc R . .
C16 C 1.1786(6) -0.0469(4) 0.6395(3) 0.046(2) Uani 1 1 d . . .
H16 H 1.1760 -0.0935 0.6459 0.055 Uiso 1 1 calc R . .
C17 C 1.1246(5) -0.0041(3) 0.6688(3) 0.038(2) Uani 1 1 d . . .
H17 H 1.0862 -0.0213 0.6954 0.046 Uiso 1 1 calc R . .
C18 C 0.6936(5) 0.3294(3) 0.7627(3) 0.0321(19) Uani 1 1 d . . .
H18A H 0.7204 0.3667 0.7428 0.038 Uiso 1 1 calc R . .
H18B H 0.6772 0.3470 0.7973 0.038 Uiso 1 1 calc R . .
C19 C 0.6024(5) 0.3077(4) 0.7347(3) 0.0353(19) Uani 1 1 d . . .
C20 C 0.6209(5) 0.2976(4) 0.6769(3) 0.052(2) Uani 1 1 d . . .
H20A H 0.5625 0.2856 0.6588 0.078 Uiso 1 1 calc R . .
H20B H 0.6665 0.2617 0.6727 0.078 Uiso 1 1 calc R . .
H20C H 0.6454 0.3390 0.6622 0.078 Uiso 1 1 calc R . .
C21 C 0.5645(6) 0.2429(4) 0.7574(4) 0.062(3) Uani 1 1 d . . .
H21A H 0.5108 0.2279 0.7364 0.093 Uiso 1 1 calc R . .
H21B H 0.5452 0.2506 0.7933 0.093 Uiso 1 1 calc R . .
H21C H 0.6133 0.2087 0.7571 0.093 Uiso 1 1 calc R . .
C22 C 0.5312(5) 0.3635(4) 0.7408(4) 0.063(3) Uani 1 1 d . . .
H22A H 0.5574 0.4053 0.7280 0.094 Uiso 1 1 calc R . .
H22B H 0.5161 0.3683 0.7777 0.094 Uiso 1 1 calc R . .
H22C H 0.4745 0.3525 0.7208 0.094 Uiso 1 1 calc R . .
C23 C 1.2448(5) 0.1923(4) 0.5750(3) 0.036(2) Uani 1 1 d . . .
H23A H 1.2101 0.2311 0.5608 0.044 Uiso 1 1 calc R . .
H23B H 1.2561 0.1615 0.5457 0.044 Uiso 1 1 calc R . .
C24 C 1.3391(5) 0.2168(4) 0.5959(3) 0.0350(19) Uani 1 1 d . . .
C25 C 1.4068(5) 0.1601(4) 0.6061(3) 0.046(2) Uani 1 1 d . . .
H25A H 1.4666 0.1781 0.6187 0.069 Uiso 1 1 calc R . .
H25B H 1.4164 0.1353 0.5738 0.069 Uiso 1 1 calc R . .
H25C H 1.3813 0.1301 0.6324 0.069 Uiso 1 1 calc R . .
C26 C 1.3792(6) 0.2620(4) 0.5543(3) 0.056(2) Uani 1 1 d . . .
H26A H 1.3386 0.3009 0.5494 0.083 Uiso 1 1 calc R . .
H26B H 1.3832 0.2374 0.5215 0.083 Uiso 1 1 calc R . .
H26C H 1.4416 0.2768 0.5653 0.083 Uiso 1 1 calc R . .
C27 C 1.3268(6) 0.2564(4) 0.6446(3) 0.052(2) Uani 1 1 d . . .
H27A H 1.3038 0.2272 0.6721 0.079 Uiso 1 1 calc R . .
H27B H 1.2817 0.2922 0.6380 0.079 Uiso 1 1 calc R . .
H27C H 1.3868 0.2756 0.6555 0.079 Uiso 1 1 calc R . .
O1 O 0.9369(3) 0.3687(2) 0.76654(18) 0.0351(13) Uani 1 1 d . . .
P1 P 1.00869(14) 0.40186(9) 0.80073(7) 0.0294(5) Uani 1 1 d . . .
P2 P 0.95998(13) 0.36353(9) 0.58663(7) 0.0261(5) Uani 1 1 d . . .
P3 P 0.85343(13) 0.18144(9) 0.58728(7) 0.0271(5) Uani 1 1 d . . .
C31 C 0.9628(5) 0.4229(3) 0.8633(3) 0.0266(17) Uani 1 1 d . . .
C32 C 0.9830(5) 0.4833(3) 0.8878(3) 0.036(2) Uani 1 1 d . . .
H32 H 1.0236 0.5143 0.8718 0.043 Uiso 1 1 calc R . .
C33 C 0.9449(6) 0.4983(4) 0.9347(3) 0.043(2) Uani 1 1 d . . .
H33 H 0.9591 0.5396 0.9511 0.052 Uiso 1 1 calc R . .
C34 C 0.8866(6) 0.4543(4) 0.9582(3) 0.043(2) Uani 1 1 d . . .
H34 H 0.8603 0.4651 0.9908 0.051 Uiso 1 1 calc R . .
C35 C 0.8659(6) 0.3947(4) 0.9349(3) 0.046(2) Uani 1 1 d . . .
H35 H 0.8255 0.3640 0.9514 0.055 Uiso 1 1 calc R . .
C36 C 0.9034(5) 0.3790(3) 0.8878(3) 0.036(2) Uani 1 1 d . . .
H36 H 0.8885 0.3376 0.8717 0.043 Uiso 1 1 calc R . .
C37 C 1.1104(5) 0.3501(3) 0.8124(3) 0.0313(19) Uani 1 1 d . . .
C38 C 1.1700(5) 0.3369(4) 0.7716(3) 0.041(2) Uani 1 1 d . . .
H38 H 1.1576 0.3552 0.7381 0.049 Uiso 1 1 calc R . .
C39 C 1.2474(6) 0.2972(4) 0.7799(3) 0.046(2) Uani 1 1 d . . .
H39 H 1.2883 0.2885 0.7520 0.055 Uiso 1 1 calc R . .
C40 C 1.2656(6) 0.2701(4) 0.8277(3) 0.045(2) Uani 1 1 d . . .
H40 H 1.3189 0.2427 0.8330 0.054 Uiso 1 1 calc R . .
C41 C 1.2074(6) 0.2824(4) 0.8676(3) 0.045(2) Uani 1 1 d . . .
H41 H 1.2201 0.2633 0.9008 0.054 Uiso 1 1 calc R . .
C42 C 1.1303(6) 0.3224(4) 0.8605(3) 0.041(2) Uani 1 1 d . . .
H42 H 1.0906 0.3311 0.8889 0.049 Uiso 1 1 calc R . .
C43 C 1.0476(5) 0.4780(3) 0.7713(3) 0.0287(18) Uani 1 1 d . . .
C44 C 0.9875(5) 0.5104(3) 0.7366(3) 0.0300(18) Uani 1 1 d . . .
H44 H 0.9303 0.4903 0.7259 0.036 Uiso 1 1 calc R . .
C45 C 1.0128(6) 0.5728(4) 0.7179(3) 0.042(2) Uani 1 1 d . . .
H45 H 0.9727 0.5955 0.6940 0.051 Uiso 1 1 calc R . .
C46 C 1.0952(5) 0.6019(4) 0.7337(3) 0.037(2) Uani 1 1 d . . .
H46 H 1.1107 0.6450 0.7213 0.044 Uiso 1 1 calc R . .
C47 C 1.1542(5) 0.5701(4) 0.7665(3) 0.039(2) Uani 1 1 d . . .
H47 H 1.2116 0.5904 0.7764 0.047 Uiso 1 1 calc R . .
C48 C 1.1315(5) 0.5073(4) 0.7861(3) 0.036(2) Uani 1 1 d . . .
H48 H 1.1732 0.4849 0.8093 0.044 Uiso 1 1 calc R . .
C49 C 0.8940(5) 0.4383(3) 0.6053(3) 0.0267(17) Uani 1 1 d . . .
C50 C 0.8163(5) 0.4311(3) 0.6362(3) 0.0338(19) Uani 1 1 d . . .
H50 H 0.7985 0.3880 0.6477 0.041 Uiso 1 1 calc R . .
C51 C 0.7644(5) 0.4860(4) 0.6504(3) 0.044(2) Uani 1 1 d . . .
H51 H 0.7110 0.4806 0.6713 0.053 Uiso 1 1 calc R . .
C52 C 0.7901(6) 0.5480(4) 0.6344(3) 0.044(2) Uani 1 1 d . . .
H52 H 0.7550 0.5858 0.6446 0.053 Uiso 1 1 calc R . .
C53 C 0.8662(5) 0.5560(4) 0.6036(3) 0.037(2) Uani 1 1 d . . .
H53 H 0.8828 0.5992 0.5919 0.044 Uiso 1 1 calc R . .
C54 C 0.9190(5) 0.5016(3) 0.5895(3) 0.0318(19) Uani 1 1 d . . .
H54 H 0.9727 0.5076 0.5689 0.038 Uiso 1 1 calc R . .
C55 C 1.0795(5) 0.3968(3) 0.5906(3) 0.0266(17) Uani 1 1 d . . .
C56 C 1.1368(5) 0.4044(4) 0.5481(3) 0.041(2) Uani 1 1 d . . .
H56 H 1.1152 0.3925 0.5142 0.049 Uiso 1 1 calc R . .
C57 C 1.2264(6) 0.4297(4) 0.5558(3) 0.051(2) Uani 1 1 d . . .
H57 H 1.2654 0.4349 0.5265 0.061 Uiso 1 1 calc R . .
C58 C 1.2600(6) 0.4472(4) 0.6038(3) 0.048(2) Uani 1 1 d . . .
H58 H 1.3215 0.4642 0.6083 0.057 Uiso 1 1 calc R . .
C59 C 1.2030(6) 0.4398(4) 0.6450(3) 0.043(2) Uani 1 1 d . . .
H59 H 1.2247 0.4523 0.6788 0.052 Uiso 1 1 calc R . .
C60 C 1.1143(5) 0.4143(3) 0.6389(3) 0.0333(19) Uani 1 1 d . . .
H60 H 1.0765 0.4086 0.6685 0.040 Uiso 1 1 calc R . .
C61 C 0.9385(6) 0.3607(4) 0.5162(3) 0.037(2) Uani 1 1 d . . .
C62 C 0.8791(6) 0.4037(4) 0.4888(3) 0.053(3) Uani 1 1 d . . .
H62 H 0.8467 0.4378 0.5067 0.064 Uiso 1 1 calc R . .
C63 C 0.8674(9) 0.3968(5) 0.4358(4) 0.084(4) Uani 1 1 d . . .
H63 H 0.8268 0.4265 0.4176 0.100 Uiso 1 1 calc R . .
C64 C 0.9111(10) 0.3500(6) 0.4096(4) 0.091(5) Uani 1 1 d . . .
H64 H 0.9026 0.3472 0.3729 0.110 Uiso 1 1 calc R . .
C65 C 0.9683(8) 0.3055(5) 0.4348(4) 0.076(3) Uani 1 1 d . . .
H65 H 0.9979 0.2711 0.4158 0.091 Uiso 1 1 calc R . .
C66 C 0.9830(6) 0.3107(4) 0.4887(3) 0.051(2) Uani 1 1 d . . .
H66 H 1.0233 0.2803 0.5063 0.062 Uiso 1 1 calc R . .
C67 C 0.9191(5) 0.1433(3) 0.5343(3) 0.0318(19) Uani 1 1 d . . .
C68 C 0.8990(6) 0.1575(4) 0.4825(3) 0.041(2) Uani 1 1 d . . .
H68 H 0.8452 0.1831 0.4738 0.049 Uiso 1 1 calc R . .
C69 C 0.9562(6) 0.1350(4) 0.4432(3) 0.051(2) Uani 1 1 d . . .
H69 H 0.9429 0.1466 0.4080 0.061 Uiso 1 1 calc R . .
C70 C 1.0316(6) 0.0961(4) 0.4554(3) 0.051(2) Uani 1 1 d . . .
H70 H 1.0709 0.0804 0.4287 0.061 Uiso 1 1 calc R . .
C71 C 1.0507(6) 0.0795(4) 0.5068(3) 0.048(2) Uani 1 1 d . . .
H71 H 1.1023 0.0517 0.5152 0.057 Uiso 1 1 calc R . .
C72 C 0.9948(5) 0.1034(4) 0.5462(3) 0.038(2) Uani 1 1 d . . .
H72 H 1.0088 0.0923 0.5814 0.046 Uiso 1 1 calc R . .
C73 C 0.7460(5) 0.2062(3) 0.5528(3) 0.0307(18) Uani 1 1 d . . .
C74 C 0.6838(5) 0.1580(4) 0.5330(3) 0.039(2) Uani 1 1 d . . .
H74 H 0.6940 0.1122 0.5407 0.047 Uiso 1 1 calc R . .
C75 C 0.6084(5) 0.1764(5) 0.5026(3) 0.048(2) Uani 1 1 d . . .
H75 H 0.5668 0.1433 0.4897 0.057 Uiso 1 1 calc R . .
C76 C 0.5925(6) 0.2420(5) 0.4907(3) 0.049(2) Uani 1 1 d . . .
H76 H 0.5406 0.2541 0.4692 0.058 Uiso 1 1 calc R . .
C77 C 0.6523(5) 0.2910(4) 0.5102(3) 0.044(2) Uani 1 1 d . . .
H77 H 0.6416 0.3369 0.5029 0.053 Uiso 1 1 calc R . .
C78 C 0.7271(5) 0.2710(4) 0.5402(3) 0.038(2) Uani 1 1 d . . .
H78 H 0.7685 0.3043 0.5532 0.045 Uiso 1 1 calc R . .
C79 C 0.8111(5) 0.1094(3) 0.6250(3) 0.0284(18) Uani 1 1 d . . .
C80 C 0.8243(5) 0.0431(4) 0.6113(3) 0.041(2) Uani 1 1 d . . .
H80 H 0.8562 0.0322 0.5804 0.049 Uiso 1 1 calc R . .
C81 C 0.7907(6) -0.0069(4) 0.6429(3) 0.048(2) Uani 1 1 d . . .
H81 H 0.8014 -0.0521 0.6337 0.057 Uiso 1 1 calc R . .
C82 C 0.7423(5) 0.0070(4) 0.6870(3) 0.038(2) Uani 1 1 d . . .
H82 H 0.7195 -0.0279 0.7082 0.046 Uiso 1 1 calc R . .
C83 C 0.7276(5) 0.0724(4) 0.6998(3) 0.042(2) Uani 1 1 d . . .
H83 H 0.6927 0.0830 0.7297 0.050 Uiso 1 1 calc R . .
C84 C 0.7627(5) 0.1228(4) 0.6697(3) 0.0346(19) Uani 1 1 d . . .
H84 H 0.7535 0.1678 0.6799 0.042 Uiso 1 1 calc R . .
C91 C 0.5517(13) 0.4288(8) 0.5874(6) 0.056(5) Uani 0.50 1 d P . .
C92 C 0.5315(8) 0.4633(6) 0.5447(5) 0.086(4) Uani 1 1 d . . .
C93 C 0.5569(8) 0.5260(6) 0.5378(5) 0.088(4) Uani 1 1 d . . .
H93 H 0.5961 0.5466 0.5633 0.106 Uiso 1 1 calc R . .
C94 C 0.4718(9) 0.4373(6) 0.5057(6) 0.095(4) Uani 1 1 d . . .
H94 H 0.4502 0.3928 0.5090 0.114 Uiso 1 1 calc R . .

loop_
_atom_site_aniso_label
_atom_site_aniso_U_11
_atom_site_aniso_U_22
_atom_site_aniso_U_33
_atom_site_aniso_U_23
_atom_site_aniso_U_13
_atom_site_aniso_U_12
Pt1 0.02968(17) 0.01896(15) 0.02356(17) -0.00014(13) 0.00231(12) -0.00040(14)
Sn1 0.0274(3) 0.0214(3) 0.0229(3) -0.0008(2) 0.0015(2) -0.0001(2)
Sn2 0.0268(3) 0.0258(3) 0.0350(3) 0.0026(2) 0.0038(2) 0.0026(2)
N1 0.028(3) 0.028(4) 0.028(4) -0.005(3) 0.004(3) 0.001(3)
N2 0.037(4) 0.022(3) 0.030(4) -0.001(3) 0.000(3) 0.000(3)
N3 0.021(3) 0.033(4) 0.027(4) 0.001(3) 0.000(3) -0.003(3)
N4 0.030(4) 0.029(4) 0.036(4) 0.004(3) 0.002(3) 0.004(3)
C1 0.043(5) 0.021(4) 0.029(5) -0.006(3) -0.003(4) -0.011(4)
C2 0.039(5) 0.016(4) 0.028(5) 0.000(3) -0.001(4) -0.010(3)
C3 0.048(5) 0.023(4) 0.041(6) -0.009(4) 0.005(4) -0.012(4)
C4 0.073(7) 0.039(5) 0.030(5) -0.004(4) 0.003(5) -0.025(5)
C5 0.065(7) 0.045(5) 0.039(6) -0.006(5) 0.025(5) -0.025(5)
C6 0.041(5) 0.044(5) 0.040(5) -0.010(4) 0.017(4) -0.008(4)
C7 0.032(5) 0.034(4) 0.032(5) 0.005(4) 0.002(4) -0.005(4)
C8 0.033(5) 0.024(4) 0.039(5) 0.007(4) -0.002(4) 0.007(4)
C9 0.061(6) 0.031(5) 0.049(6) 0.004(4) 0.017(5) -0.001(4)
C10 0.056(6) 0.060(6) 0.045(6) 0.006(5) -0.003(5) 0.012(5)
C11 0.031(5) 0.027(4) 0.039(5) 0.002(4) 0.003(4) 0.004(4)
C12 0.035(5) 0.038(5) 0.025(5) -0.005(4) -0.009(4) 0.005(4)
C13 0.029(5) 0.038(5) 0.038(5) -0.005(4) -0.004(4) 0.005(4)
C14 0.043(5) 0.044(5) 0.033(5) -0.003(4) 0.002(4) 0.005(4)
C15 0.054(6) 0.038(5) 0.043(6) -0.012(4) -0.007(5) 0.014(4)
C16 0.058(6) 0.030(5) 0.049(6) -0.005(4) -0.007(5) 0.004(4)
C17 0.047(5) 0.027(4) 0.042(5) 0.000(4) 0.006(4) 0.000(4)
C18 0.034(5) 0.023(4) 0.039(5) -0.007(4) 0.013(4) -0.003(4)
C19 0.021(4) 0.034(5) 0.052(6) 0.000(4) 0.004(4) 0.003(4)
C20 0.033(5) 0.058(6) 0.064(7) -0.001(5) -0.006(4) -0.009(4)
C21 0.042(5) 0.055(6) 0.089(8) 0.015(5) -0.008(5) -0.020(5)
C22 0.038(5) 0.045(6) 0.105(8) -0.009(5) 0.004(5) 0.009(5)
C23 0.036(5) 0.039(5) 0.034(5) 0.001(4) 0.009(4) 0.010(4)
C24 0.036(5) 0.038(5) 0.031(5) 0.007(4) 0.003(4) 0.004(4)
C25 0.035(5) 0.047(5) 0.056(6) 0.004(4) 0.002(4) -0.007(4)
C26 0.045(5) 0.054(6) 0.068(7) 0.019(5) 0.019(5) 0.008(5)
C27 0.046(5) 0.054(6) 0.058(6) -0.012(5) 0.005(4) -0.007(5)
O1 0.045(3) 0.029(3) 0.031(3) -0.006(2) -0.003(3) -0.001(2)
P1 0.0380(13) 0.0243(11) 0.0258(12) -0.0006(9) -0.0004(9) -0.0003(9)
P2 0.0340(12) 0.0204(10) 0.0238(11) 0.0011(8) 0.0009(9) -0.0025(9)
P3 0.0311(12) 0.0222(10) 0.0281(12) -0.0010(9) 0.0002(9) -0.0016(9)
C31 0.033(4) 0.021(4) 0.026(4) 0.001(3) -0.004(3) 0.002(3)
C32 0.044(5) 0.027(4) 0.037(5) 0.000(4) 0.007(4) -0.004(4)
C33 0.060(6) 0.033(5) 0.036(5) -0.014(4) 0.010(4) -0.005(4)
C34 0.059(6) 0.042(5) 0.028(5) -0.003(4) 0.009(4) 0.006(5)
C35 0.061(6) 0.035(5) 0.042(6) 0.002(4) 0.010(5) -0.012(4)
C36 0.049(5) 0.023(4) 0.035(5) -0.006(4) -0.003(4) -0.009(4)
C37 0.032(5) 0.025(4) 0.037(5) -0.006(4) -0.004(4) 0.003(4)
C38 0.050(6) 0.044(5) 0.028(5) 0.003(4) -0.002(4) 0.011(4)
C39 0.059(6) 0.042(5) 0.037(6) -0.009(4) 0.003(4) 0.024(5)
C40 0.050(5) 0.039(5) 0.046(6) 0.002(5) -0.008(5) 0.011(4)
C41 0.061(6) 0.029(5) 0.045(6) 0.007(4) -0.008(5) 0.004(4)
C42 0.050(6) 0.035(5) 0.038(5) -0.003(4) 0.000(4) -0.003(4)
C43 0.031(5) 0.029(4) 0.025(5) -0.008(3) 0.000(4) 0.008(4)
C44 0.036(5) 0.028(4) 0.026(5) 0.001(3) -0.002(4) 0.001(4)
C45 0.055(6) 0.040(5) 0.032(5) 0.013(4) 0.002(4) 0.012(4)
C46 0.048(6) 0.030(4) 0.032(5) 0.003(4) 0.004(4) -0.011(4)
C47 0.033(5) 0.046(5) 0.038(5) 0.005(4) 0.011(4) -0.008(4)
C48 0.031(5) 0.049(5) 0.029(5) 0.003(4) -0.003(4) 0.005(4)
C49 0.030(5) 0.023(4) 0.027(5) 0.000(3) -0.006(4) 0.003(3)
C50 0.039(5) 0.023(4) 0.040(5) 0.010(4) 0.000(4) 0.001(4)
C51 0.036(5) 0.038(5) 0.058(6) 0.013(4) 0.012(4) 0.006(4)
C52 0.046(6) 0.034(5) 0.054(6) 0.011(4) 0.007(5) 0.010(4)
C53 0.042(5) 0.023(4) 0.045(5) 0.007(4) 0.005(4) -0.003(4)
C54 0.026(5) 0.034(5) 0.035(5) 0.007(4) 0.000(4) 0.005(4)
C55 0.037(5) 0.018(4) 0.025(5) 0.002(3) -0.002(4) 0.007(3)
C56 0.045(5) 0.037(5) 0.041(5) 0.000(4) 0.004(4) -0.014(4)
C57 0.048(6) 0.048(5) 0.058(7) -0.002(5) 0.027(5) -0.019(5)
C58 0.031(5) 0.053(6) 0.059(7) -0.003(5) -0.002(5) -0.021(4)
C59 0.043(6) 0.047(5) 0.038(6) 0.003(4) -0.007(4) -0.001(4)
C60 0.029(5) 0.037(5) 0.033(5) 0.004(4) 0.001(4) 0.001(4)
C61 0.055(6) 0.039(5) 0.017(5) 0.004(4) 0.003(4) -0.024(4)
C62 0.077(7) 0.042(5) 0.039(6) 0.009(4) -0.025(5) -0.019(5)
C63 0.150(12) 0.061(7) 0.039(7) 0.018(6) -0.042(7) -0.048(8)
C64 0.175(13) 0.077(8) 0.021(6) 0.013(6) -0.012(7) -0.098(9)
C65 0.124(10) 0.072(8) 0.031(6) -0.011(5) 0.025(6) -0.049(7)
C66 0.064(6) 0.058(6) 0.032(6) -0.008(5) 0.008(5) -0.023(5)
C67 0.037(5) 0.028(4) 0.031(5) 0.002(4) -0.008(4) -0.004(4)
C68 0.049(5) 0.036(5) 0.038(5) 0.001(4) 0.002(4) 0.008(4)
C69 0.068(7) 0.051(6) 0.034(6) -0.007(4) 0.010(5) 0.004(5)
C70 0.059(6) 0.053(6) 0.041(6) -0.014(5) 0.012(5) 0.012(5)
C71 0.047(6) 0.044(5) 0.053(6) -0.011(5) 0.010(5) 0.009(4)
C72 0.041(5) 0.036(5) 0.038(5) -0.013(4) -0.004(4) -0.002(4)
C73 0.034(5) 0.028(4) 0.030(5) 0.004(4) 0.006(4) -0.005(4)
C74 0.037(5) 0.045(5) 0.036(5) 0.008(4) -0.010(4) -0.005(4)
C75 0.035(5) 0.072(7) 0.036(5) 0.013(5) -0.003(4) -0.019(5)
C76 0.036(5) 0.071(7) 0.039(5) 0.008(5) 0.004(4) 0.004(5)
C77 0.045(6) 0.048(5) 0.040(5) 0.007(4) 0.000(4) 0.016(5)
C78 0.043(5) 0.032(5) 0.038(5) -0.002(4) -0.006(4) 0.003(4)
C79 0.023(4) 0.025(4) 0.037(5) 0.000(3) 0.000(4) -0.002(3)
C80 0.056(6) 0.031(5) 0.035(5) -0.001(4) 0.000(4) 0.000(4)
C81 0.050(6) 0.024(5) 0.069(7) 0.012(4) 0.010(5) 0.009(4)
C82 0.042(5) 0.028(5) 0.045(6) 0.012(4) 0.000(4) -0.004(4)
C83 0.039(5) 0.039(5) 0.048(6) 0.007(4) 0.007(4) -0.009(4)
C84 0.032(5) 0.031(5) 0.041(5) -0.002(4) 0.004(4) -0.001(4)
C91 0.104(16) 0.044(11) 0.020(10) 0.014(8) -0.022(10) -0.001(10)
C92 0.101(10) 0.063(8) 0.095(10) -0.028(7) 0.024(8) -0.031(7)
C93 0.122(11) 0.068(8) 0.075(9) -0.019(7) 0.032(8) -0.025(8)
C94 0.108(10) 0.062(8) 0.117(12) -0.008(8) 0.032(9) -0.030(7)

loop_
_atom_type_symbol
_atom_type_description
_atom_type_scat_dispersion_real
_atom_type_scat_dispersion_imag
_atom_type_scat_source
C C 0.0033 0.0016 'International Tables Vol C Tables 4.2.6.8 and 6.1.1.4'
H H 0.0000 0.0000 'International Tables Vol C Tables 4.2.6.8 and 6.1.1.4'
N N 0.0061 0.0033 'International Tables Vol C Tables 4.2.6.8 and 6.1.1.4'
Sn Sn -0.6537 1.4246 'International Tables Vol C Tables 4.2.6.8 and 6.1.1.4'
Pt Pt -1.7033 8.3905 'International Tables Vol C Tables 4.2.6.8 and 6.1.1.4'
P P 0.1023 0.0942 'International Tables Vol C Tables 4.2.6.8 and 6.1.1.4'
O O 0.0106 0.0060 'International Tables Vol C Tables 4.2.6.8 and 6.1.1.4'

loop_
_geom_angle_atom_site_label_1
_geom_angle_atom_site_label_2
_geom_angle_atom_site_label_3
_geom_angle
_geom_angle_site_symmetry_1
_geom_angle_site_symmetry_3
_geom_angle_publ_flag
P3 Pt1 P2 120.56(7) . . ?
P3 Pt1 Sn1 113.03(5) . . ?
P2 Pt1 Sn1 117.12(5) . . ?
P3 Pt1 Sn2 99.87(5) . . ?
P2 Pt1 Sn2 108.57(5) . . ?
Sn1 Pt1 Sn2 91.34(2) . . ?
N1 Sn1 N2 79.9(2) . . ?
N1 Sn1 O1 88.82(19) . . ?
N2 Sn1 O1 95.21(19) . . ?
N1 Sn1 Pt1 138.62(16) . . ?
N2 Sn1 Pt1 127.28(16) . . ?
O1 Sn1 Pt1 114.79(12) . . ?
N3 Sn2 N4 78.6(2) . . ?
N3 Sn2 Pt1 115.25(15) . . ?
N4 Sn2 Pt1 135.31(16) . . ?
C1 N1 C18 118.9(6) . . ?
C1 N1 Sn1 113.1(5) . . ?
C18 N1 Sn1 123.1(4) . . ?
C2 N2 C7 120.8(6) . . ?
C2 N2 Sn1 112.3(4) . . ?
C7 N2 Sn1 124.7(4) . . ?
C12 N3 C11 121.4(6) . . ?
C12 N3 Sn2 115.5(5) . . ?
C11 N3 Sn2 122.1(4) . . ?
C13 N4 C23 122.5(6) . . ?
C13 N4 Sn2 115.1(5) . . ?
C23 N4 Sn2 122.2(4) . . ?
C6 C1 N1 125.4(7) . . ?
C6 C1 C2 118.4(7) . . ?
N1 C1 C2 116.1(6) . . ?
C3 C2 N2 124.8(7) . . ?
C3 C2 C1 119.0(7) . . ?
N2 C2 C1 116.2(6) . . ?
C4 C3 C2 121.7(8) . . ?
C5 C4 C3 119.2(8) . . ?
C4 C5 C6 121.0(8) . . ?
C5 C6 C1 120.8(8) . . ?
N2 C7 C8 116.5(6) . . ?
C10 C8 C9 110.1(6) . . ?
C10 C8 C7 107.6(6) . . ?
C9 C8 C7 112.0(6) . . ?
C10 C8 C11 112.0(6) . . ?
C9 C8 C11 105.8(6) . . ?
C7 C8 C11 109.5(6) . . ?
N3 C11 C8 117.1(6) . . ?
N3 C12 C17 126.0(7) . . ?
N3 C12 C13 115.2(6) . . ?
C17 C12 C13 118.8(7) . . ?
C14 C13 N4 126.6(7) . . ?
C14 C13 C12 118.3(7) . . ?
N4 C13 C12 115.1(6) . . ?
C15 C14 C13 123.0(8) . . ?
C14 C15 C16 119.0(7) . . ?
C17 C16 C15 121.0(7) . . ?
C16 C17 C12 119.9(7) . . ?
N1 C18 C19 117.8(5) . . ?
C22 C19 C20 109.0(7) . . ?
C22 C19 C21 110.0(7) . . ?
C20 C19 C21 109.1(7) . . ?
C22 C19 C18 108.0(6) . . ?
C20 C19 C18 109.3(6) . . ?
C21 C19 C18 111.5(6) . . ?
N4 C23 C24 116.2(6) . . ?
C27 C24 C25 109.9(6) . . ?
C27 C24 C26 108.8(7) . . ?
C25 C24 C26 108.7(6) . . ?
C27 C24 C23 110.4(6) . . ?
C25 C24 C23 112.3(6) . . ?
C26 C24 C23 106.7(6) . . ?
P1 O1 Sn1 148.8(3) . . ?
O1 P1 C43 110.2(3) . . ?
O1 P1 C31 111.7(3) . . ?
C43 P1 C31 107.4(3) . . ?
O1 P1 C37 112.7(3) . . ?
C43 P1 C37 107.6(3) . . ?
C31 P1 C37 107.1(3) . . ?
C61 P2 C55 101.8(3) . . ?
C61 P2 C49 101.8(3) . . ?
C55 P2 C49 99.9(3) . . ?
C61 P2 Pt1 114.5(2) . . ?
C55 P2 Pt1 118.6(2) . . ?
C49 P2 Pt1 117.5(2) . . ?
C73 P3 C67 101.1(3) . . ?
C73 P3 C79 100.6(3) . . ?
C67 P3 C79 103.9(3) . . ?
C73 P3 Pt1 114.3(2) . . ?
C67 P3 Pt1 115.0(2) . . ?
C79 P3 Pt1 119.5(2) . . ?
C36 C31 C32 118.2(7) . . ?
C36 C31 P1 119.6(5) . . ?
C32 C31 P1 122.1(6) . . ?
C33 C32 C31 120.4(7) . . ?
C34 C33 C32 120.5(7) . . ?
C33 C34 C35 120.1(8) . . ?
C34 C35 C36 120.1(7) . . ?
C35 C36 C31 120.7(7) . . ?
C42 C37 C38 118.5(7) . . ?
C42 C37 P1 122.1(6) . . ?
C38 C37 P1 119.4(6) . . ?
C39 C38 C37 120.0(7) . . ?
C40 C39 C38 120.6(8) . . ?
C41 C40 C39 119.9(8) . . ?
C40 C41 C42 120.5(8) . . ?
C41 C42 C37 120.5(8) . . ?
C48 C43 C44 120.2(7) . . ?
C48 C43 P1 121.3(6) . . ?
C44 C43 P1 118.2(6) . . ?
C43 C44 C45 118.7(7) . . ?
C46 C45 C44 120.6(7) . . ?
C47 C46 C45 120.8(7) . . ?
C46 C47 C48 120.4(7) . . ?
C43 C48 C47 119.3(7) . . ?
C54 C49 C50 118.6(7) . . ?
C54 C49 P2 122.3(6) . . ?
C50 C49 P2 119.1(5) . . ?
C51 C50 C49 120.7(7) . . ?
C52 C51 C50 119.8(8) . . ?
C51 C52 C53 120.3(8) . . ?
C52 C53 C54 120.4(7) . . ?
C49 C54 C53 120.2(7) . . ?
C60 C55 C56 118.2(7) . . ?
C60 C55 P2 117.7(5) . . ?
C56 C55 P2 124.2(6) . . ?
C55 C56 C57 119.1(8) . . ?
C58 C57 C56 122.2(8) . . ?
C59 C58 C57 118.0(8) . . ?
C58 C59 C60 121.2(8) . . ?
C59 C60 C55 121.2(7) . . ?
C66 C61 C62 118.2(8) . . ?
C66 C61 P2 117.0(6) . . ?
C62 C61 P2 124.7(7) . . ?
C63 C62 C61 119.9(9) . . ?
C64 C63 C62 121.8(11) . . ?
C63 C64 C65 120.6(10) . . ?
C64 C65 C66 119.8(10) . . ?
C61 C66 C65 119.6(9) . . ?
C72 C67 C68 118.7(7) . . ?
C72 C67 P3 119.4(6) . . ?
C68 C67 P3 121.7(6) . . ?
C67 C68 C69 121.2(8) . . ?
C70 C69 C68 119.6(8) . . ?
C69 C70 C71 119.9(8) . . ?
C70 C71 C72 120.4(8) . . ?
C67 C72 C71 120.2(8) . . ?
C78 C73 C74 116.6(7) . . ?
C78 C73 P3 122.2(6) . . ?
C74 C73 P3 120.8(5) . . ?
C75 C74 C73 120.6(8) . . ?
C76 C75 C74 120.8(8) . . ?
C75 C76 C77 120.0(8) . . ?
C78 C77 C76 117.8(8) . . ?
C73 C78 C77 124.2(8) . . ?
C84 C79 C80 118.1(7) . . ?
C84 C79 P3 117.3(5) . . ?
C80 C79 P3 124.6(6) . . ?
C81 C80 C79 119.7(8) . . ?
C82 C81 C80 121.7(7) . . ?
C81 C82 C83 118.5(7) . . ?
C82 C83 C84 120.6(8) . . ?
C83 C84 C79 121.4(7) . . ?
C91 C92 C93 123.5(15) . . ?
C91 C92 C94 121.2(13) . . ?
C93 C92 C94 115.0(12) . . ?
C92 C93 C94 122.1(12) . 3_666 ?
C93 C94 C92 122.9(11) 3_666 . ?

loop_
_geom_bond_atom_site_label_1
_geom_bond_atom_site_label_2
_geom_bond_distance
_geom_bond_site_symmetry_2
_geom_bond_publ_flag
Pt1 P3 2.2700(19) . ?
Pt1 P2 2.2895(19) . ?
Pt1 Sn1 2.5735(9) . ?
Pt1 Sn2 2.5868(8) . ?
Sn1 N1 2.062(5) . ?
Sn1 N2 2.067(6) . ?
Sn1 O1 2.270(4) . ?
Sn2 N3 2.062(5) . ?
Sn2 N4 2.067(6) . ?
N1 C1 1.396(8) . ?
N1 C18 1.465(8) . ?
N2 C2 1.401(9) . ?
N2 C7 1.460(8) . ?
N3 C12 1.382(8) . ?
N3 C11 1.472(8) . ?
N4 C13 1.387(9) . ?
N4 C23 1.462(8) . ?
C1 C6 1.391(10) . ?
C1 C2 1.419(10) . ?
C2 C3 1.384(9) . ?
C3 C4 1.384(10) . ?
C4 C5 1.363(11) . ?
C5 C6 1.385(11) . ?
C7 C8 1.547(9) . ?
C8 C10 1.509(10) . ?
C8 C9 1.532(9) . ?
C8 C11 1.551(9) . ?
C12 C17 1.410(9) . ?
C12 C13 1.438(10) . ?
C13 C14 1.376(10) . ?
C14 C15 1.370(10) . ?
C15 C16 1.390(10) . ?
C16 C17 1.387(10) . ?
C18 C19 1.542(9) . ?
C19 C22 1.524(10) . ?
C19 C20 1.527(10) . ?
C19 C21 1.529(10) . ?
C23 C24 1.527(10) . ?
C24 C27 1.494(10) . ?
C24 C25 1.515(9) . ?
C24 C26 1.522(10) . ?
O1 P1 1.497(5) . ?
P1 C43 1.798(7) . ?
P1 C31 1.798(7) . ?
P1 C37 1.811(7) . ?
P2 C61 1.832(7) . ?
P2 C55 1.840(7) . ?
P2 C49 1.841(7) . ?
P3 C73 1.832(7) . ?
P3 C67 1.836(8) . ?
P3 C79 1.849(7) . ?
C31 C36 1.383(9) . ?
C31 C32 1.394(9) . ?
C32 C33 1.366(9) . ?
C33 C34 1.363(10) . ?
C34 C35 1.369(10) . ?
C35 C36 1.371(10) . ?
C37 C42 1.380(10) . ?
C37 C38 1.389(10) . ?
C38 C39 1.378(10) . ?
C39 C40 1.364(10) . ?
C40 C41 1.357(10) . ?
C41 C42 1.376(10) . ?
C43 C48 1.386(9) . ?
C43 C44 1.389(9) . ?
C44 C45 1.392(9) . ?
C45 C46 1.372(10) . ?
C46 C47 1.344(10) . ?
C47 C48 1.397(10) . ?
C49 C54 1.382(9) . ?
C49 C50 1.388(9) . ?
C50 C51 1.381(9) . ?
C51 C52 1.363(10) . ?
C52 C53 1.369(10) . ?
C53 C54 1.380(9) . ?
C55 C60 1.375(9) . ?
C55 C56 1.386(10) . ?
C56 C57 1.391(10) . ?
C57 C58 1.363(10) . ?
C58 C59 1.359(10) . ?
C59 C60 1.377(10) . ?
C61 C66 1.388(10) . ?
C61 C62 1.395(10) . ?
C62 C63 1.375(11) . ?
C63 C64 1.321(15) . ?
C64 C65 1.367(14) . ?
C65 C66 1.401(11) . ?
C67 C72 1.378(9) . ?
C67 C68 1.386(10) . ?
C68 C69 1.388(10) . ?
C69 C70 1.366(11) . ?
C70 C71 1.385(11) . ?
C71 C72 1.386(10) . ?
C73 C78 1.366(9) . ?
C73 C74 1.404(9) . ?
C74 C75 1.373(10) . ?
C75 C76 1.369(11) . ?
C76 C77 1.392(11) . ?
C77 C78 1.370(10) . ?
C79 C84 1.379(9) . ?
C79 C80 1.390(9) . ?
C80 C81 1.382(10) . ?
C81 C82 1.367(10) . ?
C82 C83 1.371(10) . ?
C83 C84 1.373(9) . ?
C91 C92 1.323(17) . ?
C92 C93 1.322(13) . ?
C92 C94 1.407(15) . ?
C93 C94 1.394(15) 3_666 ?
C94 C93 1.394(15) 3_666 ?
